data_1568353
loop_
_publ_author_name
'Sikora, Philipp'
'Naumann, Robert'
'F&#xf6;rster, Christoph'
'Heinze, Katja'

_publ_section_title
;
 Excited state energy landscape of phosphorescent group 14 complexes.
;
_journal_issue 10
_journal_name_full 'Chemical science'
_journal_page_first 2489
_journal_page_last 2500
_journal_paper_doi 10.1039/d2sc06984a
_journal_volume 14
_journal_year 2023
_chemical_formula_sum 'C15 H13 N3 Sn'
_chemical_formula_weight 353.97
_chemical_properties_physical Air-sensitive,Moisture-sensitive
_space_group_crystal_system trigonal
_space_group_IT_number 146
_space_group_name_Hall 'R 3'
_space_group_name_H-M_alt 'R 3 :H'
_atom_sites_solution_hydrogens geom
_audit_creation_method SHELXL-2018/3
_audit_update_record
;
2022-10-05 deposited with the CCDC.	2023-01-30 downloaded from the CCDC.
;
_cell_angle_alpha 90
_cell_angle_beta 90
_cell_angle_gamma 120
_cell_formula_units_Z 18
_cell_length_a 28.972(4)
_cell_length_b 28.972(4)
_cell_length_c 8.1427(16)
_cell_measurement_reflns_used 58092
_cell_measurement_temperature 120(2)
_cell_measurement_theta_max 28.44
_cell_measurement_theta_min 2.43
_cell_volume 5919.1(16)
_computing_cell_refinement
;
X-Area Recipe 1.36.0.0 (STOE, 2020)
;
_computing_data_collection
;
X-Area WinXpose 2.0.22.0 (STOE, 2016)
;
_computing_data_reduction
;
X-Area Integrate 1.78.3.0 (STOE, 2020)
X-Area X-Red 1.65.2.0 (STOE, 2020) 
;
_computing_structure_refinement 'SHELXL-2018/3 (Sheldrick, 2018)'
_computing_structure_solution 'SHELXT-2018/2 (Sheldrick, 2018)'
_diffrn_ambient_temperature 120(2)
_diffrn_measured_fraction_theta_full 1.000
_diffrn_measured_fraction_theta_max 0.994
_diffrn_measurement_device_type 'STOE IPDS 2T'
_diffrn_measurement_method 'rotation method, \w scans'
_diffrn_radiation_type MoK\a
_diffrn_radiation_wavelength 0.71073
_diffrn_reflns_av_R_equivalents 0.0603
_diffrn_reflns_av_unetI/netI 0.0273
_diffrn_reflns_Laue_measured_fraction_full 1.000
_diffrn_reflns_Laue_measured_fraction_max 0.994
_diffrn_reflns_limit_h_max 38
_diffrn_reflns_limit_h_min -37
_diffrn_reflns_limit_k_max 38
_diffrn_reflns_limit_k_min -37
_diffrn_reflns_limit_l_max 10
_diffrn_reflns_limit_l_min -10
_diffrn_reflns_number 38896
_diffrn_reflns_point_group_measured_fraction_full 0.999
_diffrn_reflns_point_group_measured_fraction_max 0.991
_diffrn_reflns_theta_full 25.242
_diffrn_reflns_theta_max 27.944
_diffrn_reflns_theta_min 2.435
_exptl_absorpt_coefficient_mu 1.931
_exptl_absorpt_correction_T_max 0.8301
_exptl_absorpt_correction_T_min 0.6389
_exptl_absorpt_correction_type integration
_exptl_absorpt_process_details
;
STOE X-Red32, absorption correction by Gaussian integration, analogous to
P. Coppens, "The Evaluation of Absorption and Extinction in Single-Crystal
Structure Analysis", published in
F. R. Ahmed (Editor), "Crystallographic Computing",
Munksgaard, Copenhagen (1970), 255 - 270
;
_exptl_crystal_colour colourless
_exptl_crystal_density_diffrn 1.787
_exptl_crystal_description block
_exptl_crystal_F_000 3132
_exptl_crystal_size_max 0.220
_exptl_crystal_size_mid 0.180
_exptl_crystal_size_min 0.100
_refine_diff_density_max 1.565
_refine_diff_density_min -0.495
_refine_diff_density_rms 0.128
_refine_ls_abs_structure_details
;
 Refined as an inversion twin.
;
_refine_ls_abs_structure_Flack 0.47(5)
_refine_ls_extinction_method none
_refine_ls_goodness_of_fit_ref 1.133
_refine_ls_hydrogen_treatment constr
_refine_ls_matrix_type full
_refine_ls_number_parameters 455
_refine_ls_number_reflns 6268
_refine_ls_number_restraints 161
_refine_ls_restrained_S_all 1.119
_refine_ls_R_factor_all 0.0378
_refine_ls_R_factor_gt 0.0370
_refine_ls_shift/su_max 0.000
_refine_ls_shift/su_mean 0.000
_refine_ls_structure_factor_coef Fsqd
_refine_ls_weighting_details 'w=1/[\s^2^(Fo^2^)+(0.0366P)^2^+55.6145P] where P=(Fo^2^+2Fc^2^)/3'
_refine_ls_weighting_scheme calc
_refine_ls_wR_factor_gt 0.0952
_refine_ls_wR_factor_ref 0.0958
_reflns_Friedel_coverage 0.995
_reflns_Friedel_fraction_full 0.998
_reflns_Friedel_fraction_max 0.989
_reflns_number_gt 6170
_reflns_number_total 6268
_reflns_threshold_expression 'I > 2\s(I)'
_cod_data_source_file d2sc06984a3.cif
_cod_data_source_block snbpep
_cod_depositor_comments 'Adding full bibliography for 1568352--1568353.cif.'
_cod_original_cell_volume 5919(2)
_cod_database_code 1568353
_shelx_shelxl_version_number 2018/3
_shelx_space_group_comment
;
The symmetry employed for this shelxl refinement is uniquely defined
by the following loop, which should always be used as a source of
symmetry information in preference to the above space-group names.
They are only intended as comments.
;
_shelx_estimated_absorpt_t_min 0.676
_shelx_estimated_absorpt_t_max 0.830

loop_
_space_group_symop_operation_xyz
'x, y, z'
'-y, x-y, z'
'-x+y, -x, z'
'x+2/3, y+1/3, z+1/3'
'-y+2/3, x-y+1/3, z+1/3'
'-x+y+2/3, -x+1/3, z+1/3'
'x+1/3, y+2/3, z+2/3'
'-y+1/3, x-y+2/3, z+2/3'
'-x+y+1/3, -x+2/3, z+2/3'

loop_
_atom_site_label
_atom_site_type_symbol
_atom_site_fract_x
_atom_site_fract_y
_atom_site_fract_z
_atom_site_U_iso_or_equiv
_atom_site_adp_type
_atom_site_occupancy
_atom_site_site_symmetry_order
_atom_site_calc_flag
_atom_site_refinement_flags_posn
_atom_site_refinement_flags_adp
_atom_site_refinement_flags_occupancy
_atom_site_disorder_assembly
_atom_site_disorder_group
Sn1 Sn 0.42327(2) 0.57967(2) 0.8539(4) 0.02232(14) Uani 1 1 d . . . . .
N1 N 0.5049(3) 0.6226(3) 0.9335(10) 0.0191(13) Uani 1 1 d . . . . .
C1 C 0.5261(3) 0.6247(3) 1.0850(10) 0.0193(15) Uani 1 1 d . . . . .
H1 H 0.506301 0.610900 1.183556 0.023 Uiso 1 1 calc R U . . .
C2 C 0.5798(4) 0.6497(3) 1.0720(12) 0.0267(19) Uani 1 1 d . . . . .
H2 H 0.604075 0.657281 1.159952 0.032 Uiso 1 1 calc R U . . .
C3 C 0.5934(3) 0.6625(3) 0.9072(14) 0.0247(17) Uani 1 1 d . . . . .
H3 H 0.628237 0.679198 0.861300 0.030 Uiso 1 1 calc R U . . .
C4 C 0.5463(3) 0.6462(3) 0.8245(10) 0.0139(13) Uani 1 1 d . . . . .
C5 C 0.5349(3) 0.6468(3) 0.6383(10) 0.0142(14) Uani 1 1 d . . . . .
C6 C 0.5856(3) 0.6813(3) 0.5546(9) 0.0101(12) Uani 1 1 d . . . . .
H6A H 0.599125 0.718373 0.587725 0.015 Uiso 1 1 calc R U . . .
H6B H 0.580046 0.678043 0.435513 0.015 Uiso 1 1 calc R U . . .
H6C H 0.611575 0.670429 0.584740 0.015 Uiso 1 1 calc R U . . .
N2 N 0.44813(13) 0.64364(15) 0.6838(7) 0.0218(14) Uani 1 1 d D . . . .
C7 C 0.49643(13) 0.66794(15) 0.6099(7) 0.0186(15) Uani 1 1 d D . . . .
C8 C 0.50244(13) 0.71189(15) 0.5223(7) 0.0240(17) Uani 1 1 d D . . . .
H8 H 0.533002 0.736129 0.461205 0.029 Uiso 1 1 calc R U . . .
C9 C 0.45584(14) 0.71405(16) 0.5398(7) 0.035(2) Uani 1 1 d D . . . .
H9 H 0.448280 0.739310 0.490956 0.042 Uiso 1 1 calc R U . . .
C10 C 0.42303(13) 0.67300(15) 0.6406(7) 0.0302(19) Uani 1 1 d D . . . .
H10 H 0.388686 0.665357 0.676123 0.036 Uiso 1 1 calc R U . . .
N3 N 0.46345(16) 0.55343(14) 0.6578(6) 0.0180(13) Uani 1 1 d D . . . .
C11 C 0.50955(15) 0.58814(15) 0.5811(6) 0.0172(14) Uani 1 1 d D . . . .
C12 C 0.53155(16) 0.57017(14) 0.4679(6) 0.0189(15) Uani 1 1 d D . . . .
H12 H 0.562988 0.594358 0.410319 0.023 Uiso 1 1 calc R U . . .
C13 C 0.50691(18) 0.51547(15) 0.4386(7) 0.0226(17) Uani 1 1 d D . . . .
H13 H 0.522145 0.502167 0.362046 0.027 Uiso 1 1 calc R U . . .
C14 C 0.46192(16) 0.48152(16) 0.5176(6) 0.0242(18) Uani 1 1 d D . . . .
H14 H 0.445426 0.444260 0.498324 0.029 Uiso 1 1 calc R U . . .
C15 C 0.43998(16) 0.50134(13) 0.6267(6) 0.0185(15) Uani 1 1 d D . . . .
H15 H 0.407601 0.477570 0.680864 0.022 Uiso 1 1 calc R U . . .
Sn2 Sn 0.57776(4) 0.41985(10) 0.5835(4) 0.0186(4) Uani 0.671(8) 1 d . . P A 1
Sn2A Sn 0.57909(7) 0.4407(2) 0.6202(6) 0.0255(9) Uani 0.329(8) 1 d . . P A 2
N5 N 0.4967(3) 0.3799(3) 0.5111(11) 0.0261(16) Uani 1 1 d . . . . .
N4 N 0.5525(4) 0.3553(4) 0.7561(15) 0.018(2) Uani 0.671(8) 1 d . U P A 1
C16 C 0.5752(4) 0.3272(4) 0.8036(14) 0.022(2) Uani 0.671(8) 1 d . U P A 1
H16 H 0.609886 0.335179 0.770919 0.026 Uiso 0.671(8) 1 calc R U P A 1
C17 C 0.5432(5) 0.2858(5) 0.9038(15) 0.025(3) Uani 0.671(8) 1 d . U P A 1
H17 H 0.550426 0.259859 0.949014 0.030 Uiso 0.671(8) 1 calc R U P A 1
C18 C 0.4951(6) 0.2899(4) 0.927(2) 0.021(5) Uani 0.671(8) 1 d . U P A 1
H18 H 0.465293 0.268148 0.994973 0.025 Uiso 0.671(8) 1 calc R U P A 1
C19 C 0.5024(4) 0.3322(5) 0.830(3) 0.019(6) Uani 0.671(8) 1 d . U P A 1
N6 N 0.5374(4) 0.4451(5) 0.7793(15) 0.019(2) Uani 0.671(8) 1 d . U P A 1
C26 C 0.4909(4) 0.4100(5) 0.8511(19) 0.015(3) Uani 0.671(8) 1 d . U P A 1
C27 C 0.4682(4) 0.4296(6) 0.9691(15) 0.015(2) Uani 0.671(8) 1 d . U P A 1
H27 H 0.436771 0.405065 1.026166 0.017 Uiso 0.671(8) 1 calc R U P A 1
C28 C 0.4909(5) 0.4836(4) 1.0019(13) 0.014(2) Uani 0.671(8) 1 d . U P A 1
H28 H 0.474596 0.496302 1.076343 0.016 Uiso 0.671(8) 1 calc R U P A 1
C29 C 0.5401(4) 0.5200(4) 0.9200(12) 0.016(2) Uani 0.671(8) 1 d . U P A 1
H29 H 0.557727 0.557351 0.939114 0.019 Uiso 0.671(8) 1 calc R U P A 1
C30 C 0.5601(4) 0.4975(4) 0.8121(13) 0.020(2) Uani 0.671(8) 1 d . U P A 1
H30 H 0.592493 0.520775 0.757057 0.024 Uiso 0.671(8) 1 calc R U P A 1
N4A N 0.5352(2) 0.45324(16) 0.8031(7) 0.017(6) Uani 0.329(8) 1 d D U P A 2
C16A C 0.4901(2) 0.41558(16) 0.8763(7) 0.013(7) Uani 0.329(8) 1 d D U P A 2
C17A C 0.4727(2) 0.44001(16) 0.9884(7) 0.024(8) Uani 0.329(8) 1 d D U P A 2
H17A H 0.441680 0.422558 1.054724 0.028 Uiso 0.329(8) 1 calc R U P A 2
C18A C 0.5089(2) 0.49440(16) 0.9860(7) 0.015(5) Uani 0.329(8) 1 d D U P A 2
H18A H 0.507748 0.520808 1.052129 0.018 Uiso 0.329(8) 1 calc R U P A 2
C19A C 0.54641(19) 0.50269(15) 0.8705(7) 0.016(4) Uani 0.329(8) 1 d D U P A 2
H19A H 0.575496 0.536427 0.840231 0.019 Uiso 0.329(8) 1 calc R U P A 2
N6A N 0.55203(13) 0.36403(18) 0.7834(9) 0.026(7) Uani 0.329(8) 1 d D U P A 2
C26A C 0.50234(14) 0.33422(18) 0.8469(8) 0.023(15) Uani 0.329(8) 1 d D U P A 2
C27A C 0.49038(13) 0.29095(16) 0.9421(8) 0.032(14) Uani 0.329(8) 1 d D U P A 2
H27A H 0.456190 0.270820 0.991077 0.038 Uiso 0.329(8) 1 calc R U P A 2
C28A C 0.52944(13) 0.27688(18) 0.9661(10) 0.023(5) Uani 0.329(8) 1 d D U P A 2
H28A H 0.521463 0.246229 1.029400 0.028 Uiso 0.329(8) 1 calc R U P A 2
C29A C 0.57813(15) 0.30622(18) 0.9006(8) 0.031(5) Uani 0.329(8) 1 d D U P A 2
H29A H 0.604750 0.296732 0.917903 0.037 Uiso 0.329(8) 1 calc R U P A 2
C30A C 0.58901(13) 0.35021(16) 0.8081(9) 0.025(5) Uani 0.329(8) 1 d D U P A 2
H30A H 0.623403 0.371091 0.761147 0.030 Uiso 0.329(8) 1 calc R U P A 2
C20 C 0.4656(3) 0.3546(3) 0.8000(11) 0.0190(15) Uani 1 1 d . . . . .
C21 C 0.4165(2) 0.3235(2) 0.8893(9) 0.0048(11) Uani 1 1 d . U . . .
H21A H 0.394885 0.289118 0.834519 0.007 Uiso 1 1 calc R U . . .
H21B H 0.396692 0.342791 0.892339 0.007 Uiso 1 1 calc R U . . .
H21C H 0.424485 0.317601 1.001664 0.007 Uiso 1 1 calc R U . . .
C22 C 0.4548(3) 0.3551(3) 0.6199(11) 0.0204(16) Uani 1 1 d . . . . .
C23 C 0.4075(3) 0.3371(3) 0.5341(12) 0.0198(15) Uani 1 1 d . . . . .
H23 H 0.372609 0.318096 0.579091 0.024 Uiso 1 1 calc R U . . .
C24 C 0.4207(4) 0.3524(3) 0.3641(12) 0.0239(18) Uani 1 1 d . . . . .
H24 H 0.396891 0.347081 0.276336 0.029 Uiso 1 1 calc R U . . .
C25 C 0.4766(4) 0.3770(4) 0.3578(14) 0.032(2) Uani 1 1 d . . . . .
H25 H 0.497296 0.389715 0.260554 0.038 Uiso 1 1 calc R U . . .

loop_
_atom_site_aniso_label
_atom_site_aniso_U_11
_atom_site_aniso_U_22
_atom_site_aniso_U_33
_atom_site_aniso_U_23
_atom_site_aniso_U_13
_atom_site_aniso_U_12
Sn1 0.0152(3) 0.0231(3) 0.0250(3) -0.0016(2) 0.0036(2) 0.0068(2)
N1 0.015(3) 0.018(3) 0.023(4) 0.001(3) 0.004(3) 0.008(3)
C1 0.033(4) 0.022(4) 0.009(3) 0.003(3) 0.003(3) 0.018(3)
C2 0.032(5) 0.018(4) 0.019(4) 0.002(3) -0.010(3) 0.004(3)
C3 0.015(4) 0.018(4) 0.035(5) -0.004(4) -0.004(3) 0.004(3)
C4 0.013(3) 0.010(3) 0.015(3) -0.001(2) 0.004(3) 0.004(3)
C5 0.014(3) 0.011(3) 0.015(4) 0.003(3) 0.002(3) 0.004(3)
C6 0.014(3) 0.010(3) 0.007(3) 0.000(2) 0.0029(19) 0.006(2)
N2 0.020(3) 0.020(3) 0.027(3) 0.000(2) -0.004(2) 0.012(2)
C7 0.024(3) 0.022(3) 0.017(3) -0.002(2) -0.002(2) 0.017(3)
C8 0.037(4) 0.019(3) 0.019(3) 0.002(3) 0.000(3) 0.016(3)
C9 0.050(5) 0.030(4) 0.042(5) -0.003(3) -0.012(4) 0.033(4)
C10 0.031(4) 0.040(5) 0.034(4) -0.010(3) -0.011(3) 0.029(4)
N3 0.015(3) 0.018(3) 0.020(3) 0.000(2) -0.002(2) 0.007(2)
C11 0.018(3) 0.014(3) 0.019(3) -0.001(2) -0.008(2) 0.007(2)
C12 0.018(3) 0.016(3) 0.018(3) 0.006(3) -0.001(2) 0.004(2)
C13 0.024(4) 0.023(3) 0.025(4) -0.006(3) -0.005(3) 0.015(3)
C14 0.029(4) 0.012(3) 0.030(4) -0.006(3) -0.011(3) 0.009(3)
C15 0.014(3) 0.014(3) 0.025(3) 0.002(2) 0.000(2) 0.005(2)
Sn2 0.0145(4) 0.0193(8) 0.0200(5) -0.0003(5) 0.0020(3) 0.0068(4)
Sn2A 0.0198(8) 0.0248(18) 0.0271(11) 0.0066(12) 0.0061(6) 0.0076(8)
N5 0.027(4) 0.025(4) 0.028(4) 0.006(3) -0.001(3) 0.015(3)
N4 0.019(3) 0.018(3) 0.019(3) -0.0002(14) -0.0002(14) 0.0091(17)
C16 0.022(3) 0.022(3) 0.023(3) 0.0002(14) -0.0009(14) 0.0114(17)
C17 0.025(3) 0.025(3) 0.025(3) 0.0004(14) -0.0002(14) 0.0130(18)
C18 0.021(5) 0.021(5) 0.021(5) 0.0006(14) 0.0001(14) 0.011(3)
C19 0.019(6) 0.019(6) 0.020(6) -0.0006(14) 0.0001(14) 0.010(3)
N6 0.019(3) 0.019(3) 0.020(3) -0.0004(14) -0.0001(14) 0.0098(17)
C26 0.015(3) 0.015(3) 0.015(3) -0.0002(14) -0.0001(14) 0.0074(19)
C27 0.015(3) 0.014(3) 0.015(3) -0.0014(14) -0.0002(14) 0.0078(17)
C28 0.014(2) 0.014(2) 0.013(2) 0.0003(14) 0.0000(14) 0.0069(16)
C29 0.016(2) 0.016(2) 0.017(3) -0.0001(14) -0.0012(14) 0.0089(16)
C30 0.020(3) 0.020(3) 0.019(3) -0.0003(14) 0.0001(14) 0.0093(17)
N4A 0.017(6) 0.017(6) 0.017(6) -0.0001(15) 0.0001(15) 0.009(3)
C16A 0.013(7) 0.012(7) 0.013(7) 0.0002(15) -0.0006(15) 0.006(4)
C17A 0.024(8) 0.024(9) 0.024(9) -0.0003(15) 0.0000(15) 0.012(4)
C18A 0.015(5) 0.015(5) 0.015(5) -0.0003(15) -0.0001(15) 0.008(3)
C19A 0.016(4) 0.016(4) 0.016(4) -0.0004(15) 0.0003(15) 0.008(2)
N6A 0.026(7) 0.026(7) 0.026(7) 0.0001(15) -0.0002(15) 0.013(4)
C26A 0.023(15) 0.023(16) 0.023(16) -0.0004(15) 0.0003(15) 0.012(8)
C27A 0.032(14) 0.032(14) 0.032(14) 0.0002(15) 0.0000(15) 0.016(7)
C28A 0.023(5) 0.023(5) 0.023(5) 0.0001(15) 0.0002(15) 0.012(3)
C29A 0.031(5) 0.031(5) 0.031(5) -0.0003(15) 0.0004(15) 0.015(3)
C30A 0.025(5) 0.025(5) 0.025(5) 0.0002(15) 0.0002(15) 0.012(3)
C20 0.016(3) 0.016(3) 0.024(4) 0.004(3) 0.003(3) 0.007(3)
C21 0.0048(11) 0.0049(11) 0.0047(11) -0.0002(3) 0.0001(3) 0.0024(6)
C22 0.029(4) 0.013(3) 0.024(4) 0.000(3) -0.004(3) 0.015(3)
C23 0.028(4) 0.013(3) 0.017(4) 0.003(3) 0.005(3) 0.009(3)
C24 0.035(5) 0.018(4) 0.024(4) -0.005(3) -0.005(4) 0.018(4)
C25 0.036(5) 0.024(4) 0.039(5) 0.008(4) 0.006(4) 0.018(4)

loop_
_atom_type_symbol
_atom_type_description
_atom_type_scat_dispersion_real
_atom_type_scat_dispersion_imag
_atom_type_scat_source
C C 0.0033 0.0016 'International Tables Vol C Tables 4.2.6.8 and 6.1.1.4'
H H 0.0000 0.0000 'International Tables Vol C Tables 4.2.6.8 and 6.1.1.4'
N N 0.0061 0.0033 'International Tables Vol C Tables 4.2.6.8 and 6.1.1.4'
Sn Sn -0.6537 1.4246 'International Tables Vol C Tables 4.2.6.8 and 6.1.1.4'

loop_
_exptl_crystal_face_index_h
_exptl_crystal_face_index_k
_exptl_crystal_face_index_l
_exptl_crystal_face_perp_dist
3 1 0 0.1108
1 -1 0 0.0995
-1 1 0 0.1075
-3 -1 0 0.1092
-1 2 2 0.0503
0 1 3 0.0552
0 -1 -3 0.0518

loop_
_geom_angle_atom_site_label_1
_geom_angle_atom_site_label_2
_geom_angle_atom_site_label_3
_geom_angle
_geom_angle_site_symmetry_1
_geom_angle_site_symmetry_3
_geom_angle_publ_flag
N2 Sn1 N1 84.1(2) . . ?
N2 Sn1 N3 80.24(18) . . ?
N1 Sn1 N3 79.0(2) . . ?
C1 N1 C4 107.5(7) . . ?
C1 N1 Sn1 129.7(6) . . ?
C4 N1 Sn1 122.0(6) . . ?
C2 C1 N1 108.9(7) . . ?
C2 C1 H1 125.6 . . ?
N1 C1 H1 125.6 . . ?
C1 C2 C3 108.4(8) . . ?
C1 C2 H2 125.8 . . ?
C3 C2 H2 125.8 . . ?
C4 C3 C2 106.2(8) . . ?
C4 C3 H3 126.9 . . ?
C2 C3 H3 126.9 . . ?
N1 C4 C3 109.0(8) . . ?
N1 C4 C5 119.9(7) . . ?
C3 C4 C5 130.8(7) . . ?
C6 C5 C7 109.8(6) . . ?
C6 C5 C11 111.8(6) . . ?
C7 C5 C11 110.6(5) . . ?
C6 C5 C4 108.3(6) . . ?
C7 C5 C4 110.7(6) . . ?
C11 C5 C4 105.5(5) . . ?
C5 C6 H6A 109.5 . . ?
C5 C6 H6B 109.5 . . ?
H6A C6 H6B 109.5 . . ?
C5 C6 H6C 109.5 . . ?
H6A C6 H6C 109.5 . . ?
H6B C6 H6C 109.5 . . ?
C7 N2 C10 106.6(3) . . ?
C7 N2 Sn1 123.6(3) . . ?
C10 N2 Sn1 129.3(3) . . ?
N2 C7 C8 109.1(3) . . ?
N2 C7 C5 119.6(4) . . ?
C8 C7 C5 131.2(4) . . ?
C9 C8 C7 107.9(3) . . ?
C9 C8 H8 126.0 . . ?
C7 C8 H8 126.0 . . ?
C10 C9 C8 107.0(4) . . ?
C10 C9 H9 126.5 . . ?
C8 C9 H9 126.5 . . ?
C9 C10 N2 109.3(3) . . ?
C9 C10 H10 125.3 . . ?
N2 C10 H10 125.3 . . ?
C15 N3 C11 120.5(4) . . ?
C15 N3 Sn1 116.5(3) . . ?
C11 N3 Sn1 123.0(3) . . ?
N3 C11 C12 120.2(4) . . ?
N3 C11 C5 115.2(4) . . ?
C12 C11 C5 124.5(4) . . ?
C11 C12 C13 118.6(3) . . ?
C11 C12 H12 120.7 . . ?
C13 C12 H12 120.7 . . ?
C14 C13 C12 120.6(4) . . ?
C14 C13 H13 119.7 . . ?
C12 C13 H13 119.7 . . ?
C13 C14 C15 119.1(4) . . ?
C13 C14 H14 120.4 . . ?
C15 C14 H14 120.4 . . ?
N3 C15 C14 121.0(3) . . ?
N3 C15 H15 119.5 . . ?
C14 C15 H15 119.5 . . ?
N5 Sn2 N4 84.5(3) . . ?
N5 Sn2 N6 76.4(3) . . ?
N4 Sn2 N6 79.5(5) . . ?
N4A Sn2A N5 85.5(3) . . ?
N4A Sn2A N6A 79.6(2) . . ?
N5 Sn2A N6A 76.7(3) . . ?
C25 N5 C22 108.5(8) . . ?
C25 N5 Sn2 127.8(7) . . ?
C22 N5 Sn2 123.5(6) . . ?
C25 N5 Sn2A 130.1(7) . . ?
C22 N5 Sn2A 116.9(6) . . ?
C16 N4 C19 107.2(9) . . ?
C16 N4 Sn2 131.4(8) . . ?
C19 N4 Sn2 121.1(8) . . ?
N4 C16 C17 112.6(10) . . ?
N4 C16 H16 123.7 . . ?
C17 C16 H16 123.7 . . ?
C16 C17 C18 105.2(10) . . ?
C16 C17 H17 127.4 . . ?
C18 C17 H17 127.4 . . ?
C19 C18 C17 105.5(13) . . ?
C19 C18 H18 127.3 . . ?
C17 C18 H18 127.3 . . ?
C18 C19 N4 109.3(11) . . ?
C18 C19 C20 129.9(13) . . ?
N4 C19 C20 120.7(10) . . ?
C30 N6 C26 120.5(14) . . ?
C30 N6 Sn2 117.1(8) . . ?
C26 N6 Sn2 122.3(11) . . ?
N6 C26 C27 118.3(13) . . ?
N6 C26 C20 118.2(14) . . ?
C27 C26 C20 123.5(9) . . ?
C28 C27 C26 121.5(10) . . ?
C28 C27 H27 119.3 . . ?
C26 C27 H27 119.3 . . ?
C27 C28 C29 118.4(9) . . ?
C27 C28 H28 120.8 . . ?
C29 C28 H28 120.8 . . ?
C30 C29 C28 116.2(9) . . ?
C30 C29 H29 121.9 . . ?
C28 C29 H29 121.9 . . ?
N6 C30 C29 125.0(10) . . ?
N6 C30 H30 117.5 . . ?
C29 C30 H30 117.5 . . ?
C16A N4A C19A 106.6(3) . . ?
C16A N4A Sn2A 126.6(3) . . ?
C19A N4A Sn2A 126.7(3) . . ?
N4A C16A C17A 109.1(3) . . ?
N4A C16A C20 114.8(5) . . ?
C17A C16A C20 135.7(4) . . ?
C18A C17A C16A 107.9(3) . . ?
C18A C17A H17A 126.0 . . ?
C16A C17A H17A 126.0 . . ?
C19A C18A C17A 107.0(4) . . ?
C19A C18A H18A 126.5 . . ?
C17A C18A H18A 126.5 . . ?
C18A C19A N4A 109.3(3) . . ?
C18A C19A H19A 125.4 . . ?
N4A C19A H19A 125.4 . . ?
C30A N6A C26A 120.5(4) . . ?
C30A N6A Sn2A 115.4(3) . . ?
C26A N6A Sn2A 124.1(3) . . ?
N6A C26A C27A 120.2(4) . . ?
N6A C26A C20 112.8(5) . . ?
C27A C26A C20 127.0(4) . . ?
C26A C27A C28A 118.6(3) . . ?
C26A C27A H27A 120.7 . . ?
C28A C27A H27A 120.7 . . ?
C29A C28A C27A 120.6(4) . . ?
C29A C28A H28A 119.7 . . ?
C27A C28A H28A 119.7 . . ?
C28A C29A C30A 119.1(4) . . ?
C28A C29A H29A 120.4 . . ?
C30A C29A H29A 120.4 . . ?
N6A C30A C29A 121.0(3) . . ?
N6A C30A H30A 119.5 . . ?
C29A C30A H30A 119.5 . . ?
C21 C20 C26 109.9(8) . . ?
C21 C20 C26A 107.4(6) . . ?
C21 C20 C22 110.7(7) . . ?
C26 C20 C22 105.1(7) . . ?
C26A C20 C22 116.4(7) . . ?
C21 C20 C19 109.7(8) . . ?
C26 C20 C19 110.5(9) . . ?
C22 C20 C19 110.9(10) . . ?
C21 C20 C16A 103.7(6) . . ?
C26A C20 C16A 108.3(6) . . ?
C22 C20 C16A 109.5(6) . . ?
C20 C21 H21A 109.5 . . ?
C20 C21 H21B 109.5 . . ?
H21A C21 H21B 109.5 . . ?
C20 C21 H21C 109.5 . . ?
H21A C21 H21C 109.5 . . ?
H21B C21 H21C 109.5 . . ?
N5 C22 C23 108.6(8) . . ?
N5 C22 C20 119.9(7) . . ?
C23 C22 C20 131.3(8) . . ?
C22 C23 C24 107.9(8) . . ?
C22 C23 H23 126.0 . . ?
C24 C23 H23 126.0 . . ?
C25 C24 C23 104.5(8) . . ?
C25 C24 H24 127.7 . . ?
C23 C24 H24 127.7 . . ?
N5 C25 C24 110.3(9) . . ?
N5 C25 H25 124.8 . . ?
C24 C25 H25 124.8 . . ?

loop_
_geom_bond_atom_site_label_1
_geom_bond_atom_site_label_2
_geom_bond_distance
_geom_bond_site_symmetry_2
_geom_bond_publ_flag
Sn1 N2 2.130(5) . ?
Sn1 N1 2.149(7) . ?
Sn1 N3 2.317(5) . ?
N1 C1 1.366(11) . ?
N1 C4 1.370(10) . ?
C1 C2 1.353(13) . ?
C1 H1 0.9500 . ?
C2 C3 1.396(14) . ?
C2 H2 0.9500 . ?
C3 C4 1.376(11) . ?
C3 H3 0.9500 . ?
C4 C5 1.553(10) . ?
C5 C6 1.468(10) . ?
C5 C7 1.534(9) . ?
C5 C11 1.548(8) . ?
C6 H6A 0.9800 . ?
C6 H6B 0.9800 . ?
C6 H6C 0.9800 . ?
N2 C7 1.353(5) . ?
N2 C10 1.412(5) . ?
C7 C8 1.393(6) . ?
C8 C9 1.390(5) . ?
C8 H8 0.9500 . ?
C9 C10 1.364(6) . ?
C9 H9 0.9500 . ?
C10 H10 0.9500 . ?
N3 C15 1.333(5) . ?
N3 C11 1.357(5) . ?
C11 C12 1.363(6) . ?
C12 C13 1.395(5) . ?
C12 H12 0.9500 . ?
C13 C14 1.341(5) . ?
C13 H13 0.9500 . ?
C14 C15 1.374(6) . ?
C14 H14 0.9500 . ?
C15 H15 0.9500 . ?
Sn2 N5 2.117(8) . ?
Sn2 N4 2.155(9) . ?
Sn2 N6 2.303(14) . ?
Sn2A N4A 2.105(8) . ?
Sn2A N5 2.320(9) . ?
Sn2A N6A 2.360(6) . ?
N5 C25 1.362(13) . ?
N5 C22 1.380(12) . ?
N4 C16 1.334(15) . ?
N4 C19 1.395(16) . ?
C16 C17 1.360(16) . ?
C16 H16 0.9500 . ?
C17 C18 1.47(2) . ?
C17 H17 0.9500 . ?
C18 C19 1.384(16) . ?
C18 H18 0.9500 . ?
C19 C20 1.517(13) . ?
N6 C30 1.344(16) . ?
N6 C26 1.348(14) . ?
C26 C27 1.43(2) . ?
C26 C20 1.454(17) . ?
C27 C28 1.385(17) . ?
C27 H27 0.9500 . ?
C28 C29 1.444(14) . ?
C28 H28 0.9500 . ?
C29 C30 1.383(14) . ?
C29 H29 0.9500 . ?
C30 H30 0.9500 . ?
N4A C16A 1.353(5) . ?
N4A C19A 1.412(5) . ?
C16A C17A 1.393(6) . ?
C16A C20 1.662(9) . ?
C17A C18A 1.390(5) . ?
C17A H17A 0.9500 . ?
C18A C19A 1.364(6) . ?
C18A H18A 0.9500 . ?
C19A H19A 0.9500 . ?
N6A C30A 1.333(5) . ?
N6A C26A 1.358(5) . ?
C26A C27A 1.363(6) . ?
C26A C20 1.501(9) . ?
C27A C28A 1.395(5) . ?
C27A H27A 0.9500 . ?
C28A C29A 1.341(5) . ?
C28A H28A 0.9500 . ?
C29A C30A 1.374(6) . ?
C29A H29A 0.9500 . ?
C30A H30A 0.9500 . ?
C20 C21 1.443(10) . ?
C20 C22 1.501(12) . ?
C21 H21A 0.9800 . ?
C21 H21B 0.9800 . ?
C21 H21C 0.9800 . ?
C22 C23 1.387(12) . ?
C23 C24 1.445(13) . ?
C23 H23 0.9500 . ?
C24 C25 1.407(13) . ?
C24 H24 0.9500 . ?
C25 H25 0.9500 . ?

loop_
_geom_torsion_atom_site_label_1
_geom_torsion_atom_site_label_2
_geom_torsion_atom_site_label_3
_geom_torsion_atom_site_label_4
_geom_torsion
_geom_torsion_site_symmetry_1
_geom_torsion_site_symmetry_2
_geom_torsion_site_symmetry_3
_geom_torsion_site_symmetry_4
_geom_torsion_publ_flag
C4 N1 C1 C2 0.8(9) . . . . ?
Sn1 N1 C1 C2 170.2(6) . . . . ?
N1 C1 C2 C3 -1.9(10) . . . . ?
C1 C2 C3 C4 2.2(10) . . . . ?
C1 N1 C4 C3 0.6(9) . . . . ?
Sn1 N1 C4 C3 -169.7(5) . . . . ?
C1 N1 C4 C5 176.0(6) . . . . ?
Sn1 N1 C4 C5 5.7(9) . . . . ?
C2 C3 C4 N1 -1.8(10) . . . . ?
C2 C3 C4 C5 -176.5(7) . . . . ?
N1 C4 C5 C6 171.4(6) . . . . ?
C3 C4 C5 C6 -14.4(11) . . . . ?
N1 C4 C5 C7 51.0(8) . . . . ?
C3 C4 C5 C7 -134.8(8) . . . . ?
N1 C4 C5 C11 -68.8(8) . . . . ?
C3 C4 C5 C11 105.5(9) . . . . ?
C10 N2 C7 C8 0.3(6) . . . . ?
Sn1 N2 C7 C8 -172.9(4) . . . . ?
C10 N2 C7 C5 177.6(5) . . . . ?
Sn1 N2 C7 C5 4.4(7) . . . . ?
C6 C5 C7 N2 -176.5(5) . . . . ?
C11 C5 C7 N2 59.7(7) . . . . ?
C4 C5 C7 N2 -57.0(7) . . . . ?
C6 C5 C7 C8 0.1(9) . . . . ?
C11 C5 C7 C8 -123.7(6) . . . . ?
C4 C5 C7 C8 119.6(7) . . . . ?
N2 C7 C8 C9 -1.3(6) . . . . ?
C5 C7 C8 C9 -178.2(6) . . . . ?
C7 C8 C9 C10 1.8(6) . . . . ?
C8 C9 C10 N2 -1.6(6) . . . . ?
C7 N2 C10 C9 0.8(6) . . . . ?
Sn1 N2 C10 C9 173.5(4) . . . . ?
C15 N3 C11 C12 1.8(8) . . . . ?
Sn1 N3 C11 C12 179.3(4) . . . . ?
C15 N3 C11 C5 -175.4(5) . . . . ?
Sn1 N3 C11 C5 2.1(7) . . . . ?
C6 C5 C11 N3 177.6(6) . . . . ?
C7 C5 C11 N3 -59.7(7) . . . . ?
C4 C5 C11 N3 60.0(7) . . . . ?
C6 C5 C11 C12 0.6(9) . . . . ?
C7 C5 C11 C12 123.3(6) . . . . ?
C4 C5 C11 C12 -117.0(6) . . . . ?
N3 C11 C12 C13 -2.7(8) . . . . ?
C5 C11 C12 C13 174.2(6) . . . . ?
C11 C12 C13 C14 1.4(8) . . . . ?
C12 C13 C14 C15 0.7(9) . . . . ?
C11 N3 C15 C14 0.4(8) . . . . ?
Sn1 N3 C15 C14 -177.2(4) . . . . ?
C13 C14 C15 N3 -1.7(8) . . . . ?
C19 N4 C16 C17 0.9(16) . . . . ?
Sn2 N4 C16 C17 -173.7(9) . . . . ?
N4 C16 C17 C18 -2.5(14) . . . . ?
C16 C17 C18 C19 3.2(16) . . . . ?
C17 C18 C19 N4 -2.8(19) . . . . ?
C17 C18 C19 C20 178.1(16) . . . . ?
C16 N4 C19 C18 1.3(19) . . . . ?
Sn2 N4 C19 C18 176.5(11) . . . . ?
C16 N4 C19 C20 -179.5(14) . . . . ?
Sn2 N4 C19 C20 -4(2) . . . . ?
C30 N6 C26 C27 -3.2(16) . . . . ?
Sn2 N6 C26 C27 -178.7(8) . . . . ?
C30 N6 C26 C20 174.5(10) . . . . ?
Sn2 N6 C26 C20 -1.0(14) . . . . ?
N6 C26 C27 C28 4.2(16) . . . . ?
C20 C26 C27 C28 -173.3(10) . . . . ?
C26 C27 C28 C29 -3.1(16) . . . . ?
C27 C28 C29 C30 0.9(15) . . . . ?
C26 N6 C30 C29 1.1(17) . . . . ?
Sn2 N6 C30 C29 176.9(9) . . . . ?
C28 C29 C30 N6 0.0(16) . . . . ?
C19A N4A C16A C17A -0.2(8) . . . . ?
Sn2A N4A C16A C17A -178.9(5) . . . . ?
C19A N4A C16A C20 173.5(6) . . . . ?
Sn2A N4A C16A C20 -5.2(9) . . . . ?
N4A C16A C17A C18A -1.0(8) . . . . ?
C20 C16A C17A C18A -172.8(8) . . . . ?
C16A C17A C18A C19A 1.9(7) . . . . ?
C17A C18A C19A N4A -2.0(7) . . . . ?
C16A N4A C19A C18A 1.4(8) . . . . ?
Sn2A N4A C19A C18A -179.9(5) . . . . ?
C30A N6A C26A C27A 2.5(10) . . . . ?
Sn2A N6A C26A C27A -179.0(5) . . . . ?
C30A N6A C26A C20 -177.4(7) . . . . ?
Sn2A N6A C26A C20 1.0(8) . . . . ?
N6A C26A C27A C28A -2.8(9) . . . . ?
C20 C26A C27A C28A 177.1(7) . . . . ?
C26A C27A C28A C29A 1.9(10) . . . . ?
C27A C28A C29A C30A -0.5(10) . . . . ?
C26A N6A C30A C29A -1.2(10) . . . . ?
Sn2A N6A C30A C29A -179.8(5) . . . . ?
C28A C29A C30A N6A 0.2(10) . . . . ?
N6 C26 C20 C21 -179.5(9) . . . . ?
C27 C26 C20 C21 -2.0(13) . . . . ?
N6 C26 C20 C22 -60.4(11) . . . . ?
C27 C26 C20 C22 117.1(11) . . . . ?
N6 C26 C20 C19 59.3(14) . . . . ?
C27 C26 C20 C19 -123.2(12) . . . . ?
N6A C26A C20 C21 -173.6(6) . . . . ?
C27A C26A C20 C21 6.4(10) . . . . ?
N6A C26A C20 C22 61.7(8) . . . . ?
C27A C26A C20 C22 -118.3(8) . . . . ?
N6A C26A C20 C16A -62.2(8) . . . . ?
C27A C26A C20 C16A 117.8(7) . . . . ?
C18 C19 C20 C21 -1(2) . . . . ?
N4 C19 C20 C21 179.6(14) . . . . ?
C18 C19 C20 C26 120.0(18) . . . . ?
N4 C19 C20 C26 -59(2) . . . . ?
C18 C19 C20 C22 -123.9(19) . . . . ?
N4 C19 C20 C22 57.1(17) . . . . ?
N4A C16A C20 C21 -175.9(6) . . . . ?
C17A C16A C20 C21 -4.4(11) . . . . ?
N4A C16A C20 C26A 70.2(8) . . . . ?
C17A C16A C20 C26A -118.3(9) . . . . ?
N4A C16A C20 C22 -57.7(8) . . . . ?
C17A C16A C20 C22 113.8(9) . . . . ?
C25 N5 C22 C23 -1.1(10) . . . . ?
Sn2 N5 C22 C23 174.9(5) . . . . ?
Sn2A N5 C22 C23 157.7(5) . . . . ?
C25 N5 C22 C20 -177.3(7) . . . . ?
Sn2 N5 C22 C20 -1.3(10) . . . . ?
Sn2A N5 C22 C20 -18.4(9) . . . . ?
C21 C20 C22 N5 -176.1(7) . . . . ?
C26 C20 C22 N5 65.3(10) . . . . ?
C26A C20 C22 N5 -53.1(9) . . . . ?
C19 C20 C22 N5 -54.1(10) . . . . ?
C16A C20 C22 N5 70.2(8) . . . . ?
C21 C20 C22 C23 8.8(11) . . . . ?
C26 C20 C22 C23 -109.8(10) . . . . ?
C26A C20 C22 C23 131.8(8) . . . . ?
C19 C20 C22 C23 130.8(9) . . . . ?
C16A C20 C22 C23 -105.0(9) . . . . ?
N5 C22 C23 C24 -1.2(9) . . . . ?
C20 C22 C23 C24 174.4(7) . . . . ?
C22 C23 C24 C25 2.9(9) . . . . ?
C22 N5 C25 C24 3.0(10) . . . . ?
Sn2 N5 C25 C24 -172.7(6) . . . . ?
Sn2A N5 C25 C24 -152.0(7) . . . . ?
C23 C24 C25 N5 -3.6(10) . . . . ?
